data_4316002
loop_
_publ_author_name
'Michael Knorr'
'Abdoulaye Pam'
'Abderrahim Khatyr'
'Carsten Strohmann'
'Marek M. Kubicki'
'Yoann Rousselin'
'Shawkat M. Aly'
'Daniel Fortin'
'Pierre D. Harvey'

_publ_contact_author_address
;
Anorganische Chemie
Technische Universitaet Dortmund
Otto-Hahn-Strasse 6
44227 Dortmund
Germany
;
_publ_contact_author_email mail@carsten-strohmann.de
_publ_contact_author_name 'Carsten Strohmann'
_publ_contact_author_phone '0049 231 755 7063'
_publ_section_title
;
 Reactivity of CuI and CuBr toward Et2S: a Reinvestigation on the
 Self-Assembly of Luminescent Copper(I) Coordination Polymers
;
_journal_name_full 'Inorganic Chemistry'
_journal_page_first 5834
_journal_page_last 5844
_journal_paper_doi 10.1021/ic901906h
_journal_volume 49
_journal_year 2010
_chemical_formula_moiety 'C12 H30 Cu4 I4 S3'
_chemical_formula_sum 'C12 H30 Cu4 I4 S3'
_chemical_formula_weight 1032.37
_chemical_name_systematic
;
 ?
;
_space_group_IT_number 14
_symmetry_cell_setting monoclinic
_symmetry_space_group_name_Hall '-P 2yab'
_symmetry_space_group_name_H-M 'P 1 21/a 1'
_atom_sites_solution_hydrogens geom
_atom_sites_solution_primary direct
_atom_sites_solution_secondary difmap
_audit_creation_method SHELXL-97
_cell_angle_alpha 90.00
_cell_angle_beta 103.4200(10)
_cell_angle_gamma 90.00
_cell_formula_units_Z 4
_cell_length_a 13.1469(4)
_cell_length_b 11.4443(3)
_cell_length_c 18.3143(6)
_cell_measurement_reflns_used 5829
_cell_measurement_temperature 235(2)
_cell_measurement_theta_max 27.485
_cell_measurement_theta_min 0.998
_cell_volume 2680.28(14)
_computing_cell_refinement 'HKL Scalepack (Otwinowski & Minor 1997)'
_computing_data_collection 'Collect (Bruker AXS BV, 1997-2004)'
_computing_data_reduction 'HKL Denzo and Scalepack (Otwinowski & Minor 1997)'
_computing_molecular_graphics 'ORTEP3 (Farrugia,1997)'
_computing_publication_material 'WinGX publication routines (Farrugia, 1999)'
_computing_structure_refinement 'SHELXL-97 (Sheldrick, 1997)'
_computing_structure_solution 'SIR92 (Altomare et al., 1993)'
_diffrn_ambient_temperature 235(2)
_diffrn_measured_fraction_theta_full 0.984
_diffrn_measured_fraction_theta_max 0.984
_diffrn_measurement_device_type 'Nonius Kappa APEX-II'
_diffrn_measurement_method CCD
_diffrn_radiation_monochromator graphite
_diffrn_radiation_source 'fine-focus sealed tube'
_diffrn_radiation_type MoK\a
_diffrn_radiation_wavelength 0.71073
_diffrn_reflns_av_R_equivalents 0.0284
_diffrn_reflns_av_sigmaI/netI 0.0342
_diffrn_reflns_limit_h_max 17
_diffrn_reflns_limit_h_min -17
_diffrn_reflns_limit_k_max 14
_diffrn_reflns_limit_k_min -14
_diffrn_reflns_limit_l_max 23
_diffrn_reflns_limit_l_min -23
_diffrn_reflns_number 11485
_diffrn_reflns_theta_full 27.50
_diffrn_reflns_theta_max 27.50
_diffrn_reflns_theta_min 2.39
_exptl_absorpt_coefficient_mu 7.968
_exptl_absorpt_correction_T_max 0.2456
_exptl_absorpt_correction_T_min 0.1284
_exptl_absorpt_correction_type multi-scan
_exptl_absorpt_process_details
;
[c.f. r.h. blessing, acta cryst. (1995), a51, 33-38]
;
_exptl_crystal_colour colourless
_exptl_crystal_density_diffrn 2.558
_exptl_crystal_density_method 'not measured'
_exptl_crystal_description prism
_exptl_crystal_F_000 1912
_exptl_crystal_size_max 0.20
_exptl_crystal_size_mid 0.20
_exptl_crystal_size_min 0.12
_refine_diff_density_max 0.728
_refine_diff_density_min -0.916
_refine_diff_density_rms 0.150
_refine_ls_extinction_method none
_refine_ls_goodness_of_fit_ref 1.131
_refine_ls_hydrogen_treatment noref
_refine_ls_matrix_type full
_refine_ls_number_parameters 214
_refine_ls_number_reflns 6059
_refine_ls_number_restraints 0
_refine_ls_restrained_S_all 1.131
_refine_ls_R_factor_all 0.0473
_refine_ls_R_factor_gt 0.0376
_refine_ls_shift/su_max 0.001
_refine_ls_shift/su_mean 0.000
_refine_ls_structure_factor_coef Fsqd
_refine_ls_weighting_details 'calc w=1/[\s^2^(Fo^2^)+(0.0210P)^2^+14.2362P] where P=(Fo^2^+2Fc^2^)/3'
_refine_ls_weighting_scheme calc
_refine_ls_wR_factor_gt 0.0786
_refine_ls_wR_factor_ref 0.0836
_reflns_number_gt 5245
_reflns_number_total 6059
_reflns_threshold_expression >2sigma(I)
_cod_data_source_file ic901906h_si_002_2.cif
_cod_data_source_block cui235k
_cod_original_sg_symbol_H-M 'P 21/a'
_cod_database_code 4316002

loop_
_symmetry_equiv_pos_as_xyz
'x, y, z'
'-x+1/2, y+1/2, -z'
'-x, -y, -z'
'x-1/2, -y-1/2, z'

loop_
_atom_site_label
_atom_site_type_symbol
_atom_site_fract_x
_atom_site_fract_y
_atom_site_fract_z
_atom_site_U_iso_or_equiv
_atom_site_adp_type
_atom_site_occupancy
_atom_site_symmetry_multiplicity
_atom_site_calc_flag
_atom_site_refinement_flags
_atom_site_disorder_assembly
_atom_site_disorder_group
I1 I 0.63641(3) 0.07947(4) 0.58847(2) 0.03380(10) Uani 1 1 d . . .
I2 I 0.68444(3) 0.34432(3) 0.76958(2) 0.03455(10) Uani 1 1 d . . .
I3 I 0.88315(3) 0.01449(4) 0.78492(3) 0.03821(11) Uani 1 1 d . . .
I4 I 0.55194(3) 0.00712(4) 0.80847(2) 0.03842(11) Uani 1 1 d . . .
Cu1 Cu 0.68536(7) -0.03831(7) 0.72038(5) 0.0437(2) Uani 1 1 d . . .
Cu2 Cu 0.77632(6) 0.18526(7) 0.70094(5) 0.03649(18) Uani 1 1 d . . .
Cu3 Cu 0.72881(6) 0.12848(8) 0.83259(5) 0.04050(19) Uani 1 1 d . . .
Cu4 Cu 0.56826(6) 0.16821(7) 0.70660(4) 0.03543(18) Uani 1 1 d . . .
S1 S 0.67753(17) -0.23226(16) 0.68487(12) 0.0548(5) Uani 1 1 d . . .
S2 S 0.80699(15) 0.18039(17) 0.95387(10) 0.0484(4) Uani 1 1 d . . .
S3 S 0.39497(11) 0.21320(14) 0.64776(9) 0.0324(3) Uani 1 1 d . . .
C1 C 0.5555(8) -0.2954(9) 0.6900(6) 0.079(3) Uani 1 1 d . . .
H1A H 0.5607 -0.3799 0.6893 0.094 Uiso 1 1 calc R . .
H1B H 0.5381 -0.2726 0.7366 0.094 Uiso 1 1 calc R . .
C2 C 0.4707(8) -0.2551(11) 0.6246(6) 0.091(3) Uani 1 1 d . . .
H2A H 0.4713 -0.1714 0.6218 0.136 Uiso 1 1 calc R . .
H2B H 0.4040 -0.2810 0.6313 0.136 Uiso 1 1 calc R . .
H2C H 0.4828 -0.2874 0.5789 0.136 Uiso 1 1 calc R . .
C3 C 0.7690(8) -0.3134(8) 0.7603(7) 0.084(3) Uani 1 1 d . . .
H3A H 0.7651 -0.3958 0.7474 0.101 Uiso 1 1 calc R . .
H3B H 0.8396 -0.2874 0.7618 0.101 Uiso 1 1 calc R . .
C4 C 0.7493(10) -0.3001(10) 0.8347(7) 0.103(4) Uani 1 1 d . . .
H4A H 0.7579 -0.2196 0.8496 0.155 Uiso 1 1 calc R . .
H4B H 0.7979 -0.3473 0.8698 0.155 Uiso 1 1 calc R . .
H4C H 0.6793 -0.3246 0.8339 0.155 Uiso 1 1 calc R . .
C5 C 0.8698(7) 0.0518(9) 0.9999(5) 0.072(3) Uani 1 1 d . . .
H5A H 0.9147 0.0181 0.9703 0.087 Uiso 1 1 calc R . .
H5B H 0.9129 0.0728 1.0487 0.087 Uiso 1 1 calc R . .
C6 C 0.7900(9) -0.0357(9) 1.0095(6) 0.089(3) Uani 1 1 d . . .
H6A H 0.7473 -0.0032 1.0405 0.134 Uiso 1 1 calc R . .
H6B H 0.8244 -0.1047 1.0330 0.134 Uiso 1 1 calc R . .
H6C H 0.7468 -0.0556 0.9613 0.134 Uiso 1 1 calc R . .
C7 C 0.9230(7) 0.2602(9) 0.9401(5) 0.074(3) Uani 1 1 d . . .
H7A H 0.9630 0.2090 0.9152 0.089 Uiso 1 1 calc R . .
H7B H 0.8999 0.3262 0.9072 0.089 Uiso 1 1 calc R . .
C8 C 0.9927(9) 0.3037(11) 1.0110(7) 0.104(4) Uani 1 1 d . . .
H8A H 0.9533 0.3523 1.0371 0.155 Uiso 1 1 calc R . .
H8B H 1.0488 0.3482 0.9994 0.155 Uiso 1 1 calc R . .
H8C H 1.0210 0.2385 1.0422 0.155 Uiso 1 1 calc R . .
C9 C 0.3957(6) 0.2835(8) 0.5592(4) 0.060(2) Uani 1 1 d . . .
H9A H 0.4346 0.2362 0.5311 0.072 Uiso 1 1 calc R . .
H9B H 0.3246 0.2915 0.5295 0.072 Uiso 1 1 calc R . .
C10 C 0.4454(6) 0.4020(10) 0.5741(6) 0.082(3) Uani 1 1 d . . .
H10A H 0.4028 0.4509 0.5975 0.123 Uiso 1 1 calc R . .
H10B H 0.4515 0.4366 0.5276 0.123 Uiso 1 1 calc R . .
H10C H 0.5136 0.3942 0.6068 0.123 Uiso 1 1 calc R . .
C11 C 0.3432(5) 0.0692(7) 0.6175(4) 0.0488(18) Uani 1 1 d . . .
H11A H 0.3899 0.0316 0.5908 0.059 Uiso 1 1 calc R . .
H11B H 0.3430 0.0225 0.6617 0.059 Uiso 1 1 calc R . .
C12 C 0.2343(6) 0.0692(9) 0.5678(5) 0.076(3) Uani 1 1 d . . .
H12A H 0.1885 0.1126 0.5916 0.115 Uiso 1 1 calc R . .
H12B H 0.2096 -0.0098 0.5596 0.115 Uiso 1 1 calc R . .
H12C H 0.2354 0.1047 0.5205 0.115 Uiso 1 1 calc R . .

loop_
_atom_site_aniso_label
_atom_site_aniso_U_11
_atom_site_aniso_U_22
_atom_site_aniso_U_33
_atom_site_aniso_U_23
_atom_site_aniso_U_13
_atom_site_aniso_U_12
I1 0.02738(18) 0.0461(2) 0.0292(2) -0.00444(17) 0.00911(15) -0.00154(16)
I2 0.0371(2) 0.02859(19) 0.0381(2) -0.00203(16) 0.00893(17) 0.00196(15)
I3 0.0295(2) 0.0398(2) 0.0456(2) 0.00098(18) 0.00910(17) 0.00641(16)
I4 0.0347(2) 0.0456(2) 0.0374(2) 0.00801(18) 0.01338(17) -0.00366(17)
Cu1 0.0443(5) 0.0368(4) 0.0508(5) 0.0000(4) 0.0127(4) -0.0010(4)
Cu2 0.0321(4) 0.0424(4) 0.0384(4) 0.0015(3) 0.0149(3) -0.0011(3)
Cu3 0.0390(4) 0.0475(5) 0.0339(4) 0.0015(4) 0.0063(3) -0.0013(4)
Cu4 0.0271(4) 0.0417(4) 0.0365(4) 0.0032(3) 0.0053(3) 0.0007(3)
S1 0.0665(12) 0.0384(9) 0.0643(13) -0.0058(9) 0.0245(10) -0.0104(9)
S2 0.0491(10) 0.0569(11) 0.0366(9) -0.0038(8) 0.0048(8) 0.0061(8)
S3 0.0231(6) 0.0437(8) 0.0307(8) -0.0005(6) 0.0070(6) 0.0038(6)
C1 0.084(7) 0.064(6) 0.097(8) -0.008(5) 0.040(6) -0.028(5)
C2 0.070(6) 0.120(9) 0.083(8) 0.017(7) 0.020(6) 0.010(6)
C3 0.078(7) 0.043(5) 0.131(10) 0.010(6) 0.026(7) 0.008(4)
C4 0.140(11) 0.076(7) 0.081(8) 0.023(6) -0.001(8) -0.003(7)
C5 0.074(6) 0.090(7) 0.052(5) 0.025(5) 0.014(4) 0.027(5)
C6 0.116(9) 0.079(7) 0.065(6) 0.031(5) 0.005(6) -0.007(6)
C7 0.064(5) 0.093(7) 0.061(6) -0.012(5) 0.004(4) -0.021(5)
C8 0.088(8) 0.120(10) 0.095(9) -0.040(8) 0.006(7) -0.031(7)
C9 0.041(4) 0.109(7) 0.032(4) 0.029(4) 0.015(3) 0.033(4)
C10 0.043(4) 0.125(9) 0.080(7) 0.064(6) 0.016(4) 0.000(5)
C11 0.034(3) 0.056(4) 0.055(5) -0.024(4) 0.009(3) -0.001(3)
C12 0.037(4) 0.111(8) 0.077(6) -0.054(6) 0.004(4) -0.004(4)

loop_
_atom_type_symbol
_atom_type_description
_atom_type_scat_dispersion_real
_atom_type_scat_dispersion_imag
_atom_type_scat_source
C C 0.0030 0.0020 'International Tables Vol C Tables 4.2.6.8 and 6.1.1.4'
H H 0.0000 0.0000 'International Tables Vol C Tables 4.2.6.8 and 6.1.1.4'
S S 0.1250 0.1230 'International Tables Vol C Tables 4.2.6.8 and 6.1.1.4'
I I -0.4740 1.8120 'International Tables Vol C Tables 4.2.6.8 and 6.1.1.4'
Cu Cu 0.3200 1.2650 'International Tables Vol C Tables 4.2.6.8 and 6.1.1.4'

loop_
_geom_angle_atom_site_label_1
_geom_angle_atom_site_label_2
_geom_angle_atom_site_label_3
_geom_angle
_geom_angle_site_symmetry_1
_geom_angle_site_symmetry_3
_geom_angle_publ_flag
Cu2 I1 Cu1 64.25(3) . . ?
Cu2 I1 Cu4 61.29(2) . . ?
Cu1 I1 Cu4 62.04(3) . . ?
Cu4 I2 Cu2 63.17(3) . . ?
Cu4 I2 Cu3 62.44(2) . . ?
Cu2 I2 Cu3 60.29(3) . . ?
Cu1 I3 Cu2 65.32(3) . . ?
Cu1 I3 Cu3 61.79(3) . . ?
Cu2 I3 Cu3 60.20(3) . . ?
Cu3 I4 Cu4 62.96(3) . . ?
Cu3 I4 Cu1 62.23(3) . . ?
Cu4 I4 Cu1 62.96(3) . . ?
S1 Cu1 I3 108.56(6) . . ?
S1 Cu1 I4 111.19(6) . . ?
I3 Cu1 I4 113.24(3) . . ?
S1 Cu1 I1 103.96(6) . . ?
I3 Cu1 I1 106.74(3) . . ?
I4 Cu1 I1 112.63(3) . . ?
S1 Cu1 Cu3 149.43(7) . . ?
I3 Cu1 Cu3 60.12(3) . . ?
I4 Cu1 Cu3 58.19(3) . . ?
I1 Cu1 Cu3 106.53(3) . . ?
S1 Cu1 Cu4 143.00(7) . . ?
I3 Cu1 Cu4 107.95(3) . . ?
I4 Cu1 Cu4 58.03(3) . . ?
I1 Cu1 Cu4 59.20(3) . . ?
Cu3 Cu1 Cu4 59.92(3) . . ?
S1 Cu1 Cu2 144.26(7) . . ?
I3 Cu1 Cu2 57.52(2) . . ?
I4 Cu1 Cu2 104.43(3) . . ?
I1 Cu1 Cu2 57.84(3) . . ?
Cu3 Cu1 Cu2 57.23(3) . . ?
Cu4 Cu1 Cu2 58.30(3) . . ?
S3 Cu2 I2 106.13(5) 4_665 . ?
S3 Cu2 I3 106.94(5) 4_665 . ?
I2 Cu2 I3 117.66(3) . . ?
S3 Cu2 Cu3 143.79(5) 4_665 . ?
I2 Cu2 Cu3 61.23(3) . . ?
I3 Cu2 Cu3 60.74(3) . . ?
S3 Cu2 I1 107.89(5) 4_665 . ?
I2 Cu2 I1 111.29(3) . . ?
I3 Cu2 I1 106.50(3) . . ?
Cu3 Cu2 I1 108.29(3) . . ?
S3 Cu2 Cu4 144.43(5) 4_665 . ?
I2 Cu2 Cu4 57.91(2) . . ?
I3 Cu2 Cu4 108.57(3) . . ?
Cu3 Cu2 Cu4 61.01(3) . . ?
I1 Cu2 Cu4 59.62(2) . . ?
S3 Cu2 Cu1 146.23(5) 4_665 . ?
I2 Cu2 Cu1 107.62(3) . . ?
I3 Cu2 Cu1 57.16(3) . . ?
Cu3 Cu2 Cu1 59.23(3) . . ?
I1 Cu2 Cu1 57.92(3) . . ?
Cu4 Cu2 Cu1 59.38(3) . . ?
S2 Cu3 I4 118.28(6) . . ?
S2 Cu3 Cu2 130.91(7) . . ?
I4 Cu3 Cu2 110.58(3) . . ?
S2 Cu3 I3 103.56(6) . . ?
I4 Cu3 I3 112.66(3) . . ?
Cu2 Cu3 I3 59.06(3) . . ?
S2 Cu3 I2 100.27(6) . . ?
I4 Cu3 I2 108.04(3) . . ?
Cu2 Cu3 I2 58.49(3) . . ?
I3 Cu3 I2 113.58(3) . . ?
S2 Cu3 Cu1 149.93(6) . . ?
I4 Cu3 Cu1 59.58(3) . . ?
Cu2 Cu3 Cu1 63.53(3) . . ?
I3 Cu3 Cu1 58.09(3) . . ?
I2 Cu3 Cu1 108.86(3) . . ?
S2 Cu3 Cu4 147.47(6) . . ?
I4 Cu3 Cu4 58.71(2) . . ?
Cu2 Cu3 Cu4 60.59(3) . . ?
I3 Cu3 Cu4 106.93(3) . . ?
I2 Cu3 Cu4 56.96(2) . . ?
Cu1 Cu3 Cu4 60.66(3) . . ?
S3 Cu4 I2 115.97(5) . . ?
S3 Cu4 I4 104.26(5) . . ?
I2 Cu4 I4 110.86(3) . . ?
S3 Cu4 I1 100.42(5) . . ?
I2 Cu4 I1 111.71(3) . . ?
I4 Cu4 I1 113.13(3) . . ?
S3 Cu4 Cu2 146.31(6) . . ?
I2 Cu4 Cu2 58.92(2) . . ?
I4 Cu4 Cu2 108.40(3) . . ?
I1 Cu4 Cu2 59.09(2) . . ?
S3 Cu4 Cu3 152.72(6) . . ?
I2 Cu4 Cu3 60.60(3) . . ?
I4 Cu4 Cu3 58.33(3) . . ?
I1 Cu4 Cu3 105.79(3) . . ?
Cu2 Cu4 Cu3 58.40(3) . . ?
S3 Cu4 Cu1 133.11(5) . . ?
I2 Cu4 Cu1 110.88(3) . . ?
I4 Cu4 Cu1 59.02(3) . . ?
I1 Cu4 Cu1 58.76(3) . . ?
Cu2 Cu4 Cu1 62.32(3) . . ?
Cu3 Cu4 Cu1 59.43(3) . . ?
C1 S1 C3 101.2(5) . . ?
C1 S1 Cu1 110.9(4) . . ?
C3 S1 Cu1 107.0(3) . . ?
C5 S2 C7 99.5(5) . . ?
C5 S2 Cu3 107.2(3) . . ?
C7 S2 Cu3 101.2(3) . . ?
C9 S3 C11 102.1(4) . . ?
C9 S3 Cu2 107.2(3) . 4_565 ?
C11 S3 Cu2 109.8(2) . 4_565 ?
C9 S3 Cu4 107.6(2) . . ?
C11 S3 Cu4 101.3(2) . . ?
Cu2 S3 Cu4 126.26(7) 4_565 . ?
C2 C1 S1 110.1(7) . . ?
C2 C1 H1A 109.6 . . ?
S1 C1 H1A 109.6 . . ?
C2 C1 H1B 109.6 . . ?
S1 C1 H1B 109.6 . . ?
H1A C1 H1B 108.2 . . ?
C1 C2 H2A 109.5 . . ?
C1 C2 H2B 109.5 . . ?
H2A C2 H2B 109.5 . . ?
C1 C2 H2C 109.5 . . ?
H2A C2 H2C 109.5 . . ?
H2B C2 H2C 109.5 . . ?
C4 C3 S1 114.8(8) . . ?
C4 C3 H3A 108.6 . . ?
S1 C3 H3A 108.6 . . ?
C4 C3 H3B 108.6 . . ?
S1 C3 H3B 108.6 . . ?
H3A C3 H3B 107.5 . . ?
C3 C4 H4A 109.5 . . ?
C3 C4 H4B 109.5 . . ?
H4A C4 H4B 109.5 . . ?
C3 C4 H4C 109.5 . . ?
H4A C4 H4C 109.5 . . ?
H4B C4 H4C 109.5 . . ?
C6 C5 S2 110.2(7) . . ?
C6 C5 H5A 109.6 . . ?
S2 C5 H5A 109.6 . . ?
C6 C5 H5B 109.6 . . ?
S2 C5 H5B 109.6 . . ?
H5A C5 H5B 108.1 . . ?
C5 C6 H6A 109.5 . . ?
C5 C6 H6B 109.5 . . ?
H6A C6 H6B 109.5 . . ?
C5 C6 H6C 109.5 . . ?
H6A C6 H6C 109.5 . . ?
H6B C6 H6C 109.5 . . ?
C8 C7 S2 114.1(8) . . ?
C8 C7 H7A 108.7 . . ?
S2 C7 H7A 108.7 . . ?
C8 C7 H7B 108.7 . . ?
S2 C7 H7B 108.7 . . ?
H7A C7 H7B 107.6 . . ?
C7 C8 H8A 109.5 . . ?
C7 C8 H8B 109.5 . . ?
H8A C8 H8B 109.5 . . ?
C7 C8 H8C 109.5 . . ?
H8A C8 H8C 109.5 . . ?
H8B C8 H8C 109.5 . . ?
C10 C9 S3 109.3(6) . . ?
C10 C9 H9A 109.8 . . ?
S3 C9 H9A 109.8 . . ?
C10 C9 H9B 109.8 . . ?
S3 C9 H9B 109.8 . . ?
H9A C9 H9B 108.3 . . ?
C9 C10 H10A 109.5 . . ?
C9 C10 H10B 109.5 . . ?
H10A C10 H10B 109.5 . . ?
C9 C10 H10C 109.5 . . ?
H10A C10 H10C 109.5 . . ?
H10B C10 H10C 109.5 . . ?
C12 C11 S3 114.8(6) . . ?
C12 C11 H11A 108.6 . . ?
S3 C11 H11A 108.6 . . ?
C12 C11 H11B 108.6 . . ?
S3 C11 H11B 108.6 . . ?
H11A C11 H11B 107.5 . . ?
C11 C12 H12A 109.5 . . ?
C11 C12 H12B 109.5 . . ?
H12A C12 H12B 109.5 . . ?
C11 C12 H12C 109.5 . . ?
H12A C12 H12C 109.5 . . ?
H12B C12 H12C 109.5 . . ?

loop_
_geom_bond_atom_site_label_1
_geom_bond_atom_site_label_2
_geom_bond_distance
_geom_bond_site_symmetry_2
_geom_bond_publ_flag
I1 Cu2 2.7080(9) . ?
I1 Cu1 2.7103(10) . ?
I1 Cu4 2.7229(9) . ?
I2 Cu4 2.6282(9) . ?
I2 Cu2 2.6566(9) . ?
I2 Cu3 2.7315(9) . ?
I3 Cu1 2.6640(9) . ?
I3 Cu2 2.6748(9) . ?
I3 Cu3 2.7209(10) . ?
I4 Cu3 2.6560(9) . ?
I4 Cu4 2.6668(9) . ?
I4 Cu1 2.6951(10) . ?
Cu1 S1 2.308(2) . ?
Cu1 Cu3 2.7655(12) . ?
Cu1 Cu4 2.8000(12) . ?
Cu1 Cu2 2.8812(12) . ?
Cu2 S3 2.3317(17) 4_665 ?
Cu2 Cu3 2.7064(12) . ?
Cu2 Cu4 2.7681(11) . ?
Cu3 S2 2.299(2) . ?
Cu3 Cu4 2.7795(11) . ?
Cu4 S3 2.3404(15) . ?
S1 C1 1.782(9) . ?
S1 C3 1.856(10) . ?
S2 C5 1.799(9) . ?
S2 C7 1.844(9) . ?
S3 C9 1.813(7) . ?
S3 C11 1.820(7) . ?
S3 Cu2 2.3317(17) 4_565 ?
C1 C2 1.507(13) . ?
C1 H1A 0.9700 . ?
C1 H1B 0.9700 . ?
C2 H2A 0.9600 . ?
C2 H2B 0.9600 . ?
C2 H2C 0.9600 . ?
C3 C4 1.453(15) . ?
C3 H3A 0.9700 . ?
C3 H3B 0.9700 . ?
C4 H4A 0.9600 . ?
C4 H4B 0.9600 . ?
C4 H4C 0.9600 . ?
C5 C6 1.490(14) . ?
C5 H5A 0.9700 . ?
C5 H5B 0.9700 . ?
C6 H6A 0.9600 . ?
C6 H6B 0.9600 . ?
C6 H6C 0.9600 . ?
C7 C8 1.490(12) . ?
C7 H7A 0.9700 . ?
C7 H7B 0.9700 . ?
C8 H8A 0.9600 . ?
C8 H8B 0.9600 . ?
C8 H8C 0.9600 . ?
C9 C10 1.503(13) . ?
C9 H9A 0.9700 . ?
C9 H9B 0.9700 . ?
C10 H10A 0.9600 . ?
C10 H10B 0.9600 . ?
C10 H10C 0.9600 . ?
C11 C12 1.508(9) . ?
C11 H11A 0.9700 . ?
C11 H11B 0.9700 . ?
C12 H12A 0.9600 . ?
C12 H12B 0.9600 . ?
C12 H12C 0.9600 . ?
